data_7012954
loop_
_publ_author_name
'Bassindale, Alan R.'
'Liu, Zhihua'
'MacKinnon, Iain A.'
'Taylor, Peter G.'
'Yang, Yuxing'
'Light, Mark E.'
'Horton, Peter N.'
'Hursthouse, Michael B.'

_publ_section_title
;
 A higher yielding route for T8 silsesquioxane cages and X-ray crystal
 structures of some novel spherosilicates
;
_journal_issue 14
_journal_name_full 'Dalton Transactions'
_journal_page_first 2945
_journal_paper_doi 10.1039/b302950f
_journal_year 2003
_chemical_formula_sum 'C64 H120 O28 Si8'
_chemical_formula_weight 1562.32
_chemical_name_systematic
; 
? 
;
_space_group_IT_number 2
_symmetry_cell_setting triclinic
_symmetry_space_group_name_Hall '-P 1'
_symmetry_space_group_name_H-M 'P -1'
_atom_sites_solution_hydrogens geom
_atom_sites_solution_primary direct
_atom_sites_solution_secondary difmap
_audit_creation_method SHELXL-97
_cell_angle_alpha 106.2590(10)
_cell_angle_beta 109.9200(10)
_cell_angle_gamma 101.9080(10)
_cell_formula_units_Z 2
_cell_length_a 14.3683(3)
_cell_length_b 18.0913(4)
_cell_length_c 18.3397(4)
_cell_measurement_temperature 120(2)
_cell_volume 4055.20(16)
_computing_structure_refinement 'SHELXL-97 (Sheldrick, 1997)'
_computing_structure_solution 'SHELXS-97 (Sheldrick, 1990)'
_diffrn_ambient_temperature 120(2)
_diffrn_measured_fraction_theta_full 0.940
_diffrn_measured_fraction_theta_max 0.940
_diffrn_radiation_monochromator graphite
_diffrn_radiation_source 'fine-focus sealed tube'
_diffrn_radiation_type MoK\a
_diffrn_radiation_wavelength 0.71073
_diffrn_reflns_av_R_equivalents 0.0645
_diffrn_reflns_av_sigmaI/netI 0.1015
_diffrn_reflns_limit_h_max 17
_diffrn_reflns_limit_h_min -17
_diffrn_reflns_limit_k_max 21
_diffrn_reflns_limit_k_min -21
_diffrn_reflns_limit_l_max 21
_diffrn_reflns_limit_l_min -21
_diffrn_reflns_number 30226
_diffrn_reflns_theta_full 25.03
_diffrn_reflns_theta_max 25.03
_diffrn_reflns_theta_min 3.17
_exptl_absorpt_coefficient_mu 0.207
_exptl_absorpt_correction_T_max 0.9597
_exptl_absorpt_correction_T_min 0.9597
_exptl_crystal_density_diffrn 1.279
_exptl_crystal_density_method 'not measured'
_exptl_crystal_F_000 1680
_exptl_crystal_size_max 0.20
_exptl_crystal_size_mid 0.20
_exptl_crystal_size_min 0.20
_refine_diff_density_max 0.541
_refine_diff_density_min -0.335
_refine_diff_density_rms 0.065
_refine_ls_extinction_coef 0.0012(2)
_refine_ls_extinction_expression Fc^*^=kFc[1+0.001xFc^2^\l^3^/sin(2\q)]^-1/4^
_refine_ls_extinction_method SHELXL
_refine_ls_goodness_of_fit_ref 0.975
_refine_ls_hydrogen_treatment mixed
_refine_ls_matrix_type full
_refine_ls_number_parameters 926
_refine_ls_number_reflns 13466
_refine_ls_number_restraints 0
_refine_ls_restrained_S_all 0.975
_refine_ls_R_factor_all 0.0996
_refine_ls_R_factor_gt 0.0495
_refine_ls_shift/su_max 0.005
_refine_ls_shift/su_mean 0.001
_refine_ls_structure_factor_coef Fsqd
_refine_ls_weighting_details 'calc w=1/[\s^2^(Fo^2^)+(0.0489P)^2^+0.0000P] where P=(Fo^2^+2Fc^2^)/3'
_refine_ls_weighting_scheme calc
_refine_ls_wR_factor_gt 0.1000
_refine_ls_wR_factor_ref 0.1162
_reflns_number_gt 8566
_reflns_number_total 13466
_reflns_threshold_expression >2sigma(I)
_cod_data_source_file b302950f.txt
_cod_data_source_block s92_c
_cod_depositor_comments
;
The following automatic conversions were performed:
'_symmetry_cell_setting' value 'Triclinic' changed to 'triclinic'
according to '/home/saulius/struct/CIF-dictionaries/cif_core.dic'
dictionary named 'cif_core.dic' version 2.4.1 from 2010-06-29.

Automatic conversion script
Id: cif_fix_enum 1527 2010-12-29 10:47:43Z saulius 
;
_cod_original_cell_volume 4055.20(15)
_cod_original_sg_symbol_H-M P-1
_cod_database_code 7012954

loop_
_symmetry_equiv_pos_as_xyz
'x, y, z'
'-x, -y, -z'

loop_
_atom_site_label
_atom_site_type_symbol
_atom_site_fract_x
_atom_site_fract_y
_atom_site_fract_z
_atom_site_U_iso_or_equiv
_atom_site_adp_type
_atom_site_occupancy
_atom_site_symmetry_multiplicity
_atom_site_calc_flag
_atom_site_refinement_flags
_atom_site_disorder_assembly
_atom_site_disorder_group
C1 C 0.1680(2) 0.02460(17) 0.33529(18) 0.0169(7) Uani 1 1 d . . .
H1A H 0.1985 -0.0199 0.3317 0.020 Uiso 1 1 calc R . .
H1B H 0.1172 0.0137 0.2779 0.020 Uiso 1 1 calc R . .
C2 C 0.2558(2) 0.10528(18) 0.36645(19) 0.0195(7) Uani 1 1 d . . .
H2A H 0.3036 0.1173 0.4251 0.023 Uiso 1 1 calc R . .
H2B H 0.2240 0.1489 0.3675 0.023 Uiso 1 1 calc R . .
C3 C 0.3226(2) 0.11108(18) 0.31702(19) 0.0182(7) Uani 1 1 d . . .
C4 C 0.2552(3) 0.0999(2) 0.2277(2) 0.0291(8) Uani 1 1 d . . .
H4A H 0.2200 0.1409 0.2290 0.044 Uiso 1 1 calc R . .
H4B H 0.2024 0.0451 0.1986 0.044 Uiso 1 1 calc R . .
H4C H 0.2997 0.1064 0.1981 0.044 Uiso 1 1 calc R . .
C5 C 0.4067(2) 0.19566(18) 0.3624(2) 0.0283(8) Uani 1 1 d . . .
H5A H 0.3731 0.2376 0.3680 0.042 Uiso 1 1 calc R . .
H5B H 0.4476 0.2029 0.3301 0.042 Uiso 1 1 calc R . .
H5C H 0.4535 0.2008 0.4182 0.042 Uiso 1 1 calc R . .
C6 C 0.3767(2) 0.04495(18) 0.3186(2) 0.0209(8) Uani 1 1 d . . .
H6A H 0.4087 0.0479 0.3769 0.025 Uiso 1 1 calc R . .
H6B H 0.3227 -0.0097 0.2840 0.025 Uiso 1 1 calc R . .
C7 C 0.4599(3) 0.05422(19) 0.2867(2) 0.0223(8) Uani 1 1 d . . .
C8 C 0.4942(3) 0.0358(2) 0.1674(2) 0.0405(10) Uani 1 1 d . . .
H8A H 0.5257 0.0945 0.1830 0.061 Uiso 1 1 calc R . .
H8B H 0.4581 0.0087 0.1062 0.061 Uiso 1 1 calc R . .
H8C H 0.5494 0.0133 0.1890 0.061 Uiso 1 1 calc R . .
C9 C -0.0742(2) -0.24077(18) 0.29430(19) 0.0201(7) Uani 1 1 d . . .
H9A H -0.1348 -0.2842 0.2875 0.024 Uiso 1 1 calc R . .
H9B H -0.0926 -0.2324 0.2407 0.024 Uiso 1 1 calc R . .
C10 C 0.0198(3) -0.2704(2) 0.3102(2) 0.0288(8) Uani 1 1 d . . .
H10A H 0.0193 -0.3007 0.3476 0.035 Uiso 1 1 calc R . .
H10B H 0.0845 -0.2219 0.3410 0.035 Uiso 1 1 calc R . .
C11 C 0.0270(2) -0.32576(19) 0.2325(2) 0.0248(8) Uani 1 1 d . . .
C12 C -0.0698(3) -0.4027(2) 0.1841(2) 0.0388(10) Uani 1 1 d . . .
H12A H -0.0606 -0.4405 0.1391 0.058 Uiso 1 1 calc R . .
H12B H -0.1320 -0.3881 0.1599 0.058 Uiso 1 1 calc R . .
H12C H -0.0790 -0.4291 0.2223 0.058 Uiso 1 1 calc R . .
C13 C 0.1252(3) -0.3491(2) 0.2655(2) 0.0394(10) Uani 1 1 d . . .
H13A H 0.1187 -0.3774 0.3029 0.059 Uiso 1 1 calc R . .
H13B H 0.1873 -0.2996 0.2966 0.059 Uiso 1 1 calc R . .
H13C H 0.1324 -0.3853 0.2183 0.059 Uiso 1 1 calc R . .
C14 C 0.0396(3) -0.2769(2) 0.1783(2) 0.0393(10) Uani 1 1 d . . .
H14A H -0.0303 -0.2757 0.1451 0.047 Uiso 1 1 calc R . .
H14B H 0.0845 -0.2199 0.2159 0.047 Uiso 1 1 calc R . .
C15 C 0.0854(3) -0.3079(2) 0.1202(2) 0.0387(10) Uani 1 1 d . . .
C16 C 0.0609(3) -0.4104(2) -0.0052(2) 0.0483(11) Uani 1 1 d . . .
H16A H 0.0803 -0.3703 -0.0286 0.072 Uiso 1 1 calc R . .
H16B H 0.0072 -0.4604 -0.0506 0.072 Uiso 1 1 calc R . .
H16C H 0.1230 -0.4230 0.0239 0.072 Uiso 1 1 calc R . .
C17 C -0.1082(2) 0.17866(17) 0.39096(18) 0.0166(7) Uani 1 1 d . . .
H17A H -0.0481 0.2248 0.4014 0.020 Uiso 1 1 calc R . .
H17B H -0.1512 0.1517 0.3296 0.020 Uiso 1 1 calc R . .
C18 C -0.1751(2) 0.21170(18) 0.43312(18) 0.0182(7) Uani 1 1 d . . .
H18A H -0.1348 0.2305 0.4946 0.022 Uiso 1 1 calc R . .
H18B H -0.2389 0.1656 0.4165 0.022 Uiso 1 1 calc R . .
C19 C -0.2101(2) 0.28194(18) 0.41432(18) 0.0180(7) Uani 1 1 d . . .
C20 C -0.2833(3) 0.2988(2) 0.4562(2) 0.0314(9) Uani 1 1 d . . .
H20A H -0.2458 0.3141 0.5168 0.047 Uiso 1 1 calc R . .
H20B H -0.3446 0.2495 0.4332 0.047 Uiso 1 1 calc R . .
H20C H -0.3064 0.3436 0.4455 0.047 Uiso 1 1 calc R . .
C21 C -0.1160(3) 0.35898(18) 0.4485(2) 0.0290(9) Uani 1 1 d . . .
H21A H -0.0710 0.3489 0.4196 0.043 Uiso 1 1 calc R . .
H21B H -0.0760 0.3740 0.5088 0.043 Uiso 1 1 calc R . .
H21C H -0.1405 0.4036 0.4391 0.043 Uiso 1 1 calc R . .
C22 C -0.2700(2) 0.25254(18) 0.31867(19) 0.0225(8) Uani 1 1 d . . .
H22A H -0.2195 0.2474 0.2935 0.027 Uiso 1 1 calc R . .
H22B H -0.3218 0.1974 0.2977 0.027 Uiso 1 1 calc R . .
C23 C -0.3269(3) 0.3069(2) 0.2887(2) 0.0272(8) Uani 1 1 d . . .
C24 C -0.4921(3) 0.3169(2) 0.2180(2) 0.0431(10) Uani 1 1 d . . .
H24A H -0.4848 0.3630 0.2655 0.065 Uiso 1 1 calc R . .
H24B H -0.5662 0.2826 0.1858 0.065 Uiso 1 1 calc R . .
H24C H -0.4668 0.3377 0.1818 0.065 Uiso 1 1 calc R . .
C25 C 0.3528(2) 0.09798(17) 0.65435(18) 0.0163(7) Uani 1 1 d . . .
H25A H 0.3693 0.1067 0.7138 0.020 Uiso 1 1 calc R . .
H25B H 0.3802 0.0550 0.6325 0.020 Uiso 1 1 calc R . .
C26 C 0.4086(2) 0.17730(17) 0.64998(19) 0.0203(7) Uani 1 1 d . . .
H26A H 0.3745 0.2177 0.6654 0.024 Uiso 1 1 calc R . .
H26B H 0.3969 0.1663 0.5910 0.024 Uiso 1 1 calc R . .
C27 C 0.5281(2) 0.21694(18) 0.70570(19) 0.0209(8) Uani 1 1 d . . .
C28 C 0.5479(3) 0.2481(2) 0.7974(2) 0.0459(11) Uani 1 1 d . . .
H28A H 0.5226 0.2021 0.8118 0.069 Uiso 1 1 calc R . .
H28B H 0.5106 0.2868 0.8071 0.069 Uiso 1 1 calc R . .
H28C H 0.6234 0.2756 0.8324 0.069 Uiso 1 1 calc R . .
C29 C 0.5705(3) 0.2892(2) 0.6844(3) 0.0434(11) Uani 1 1 d . . .
H29A H 0.5355 0.3294 0.6956 0.065 Uiso 1 1 calc R . .
H29B H 0.5569 0.2697 0.6250 0.065 Uiso 1 1 calc R . .
H29C H 0.6464 0.3149 0.7191 0.065 Uiso 1 1 calc R . .
C30 C 0.5882(2) 0.15723(19) 0.69327(18) 0.0199(7) Uani 1 1 d . . .
H30A H 0.6625 0.1849 0.7346 0.024 Uiso 1 1 calc R . .
H30B H 0.5592 0.1103 0.7059 0.024 Uiso 1 1 calc R . .
C31 C 0.5855(3) 0.1251(2) 0.6077(2) 0.0251(8) Uani 1 1 d . . .
C32 C 0.6829(3) 0.0902(2) 0.5313(2) 0.0375(10) Uani 1 1 d . . .
H32A H 0.6402 0.0321 0.5043 0.056 Uiso 1 1 calc R . .
H32B H 0.7555 0.0961 0.5396 0.056 Uiso 1 1 calc R . .
H32C H 0.6546 0.1189 0.4956 0.056 Uiso 1 1 calc R . .
C33 C 0.2935(2) 0.23502(17) -0.11483(18) 0.0197(7) Uani 1 1 d . . .
H33A H 0.2188 0.2307 -0.1404 0.024 Uiso 1 1 calc R . .
H33B H 0.3095 0.2027 -0.1594 0.024 Uiso 1 1 calc R . .
C34 C 0.3101(2) 0.19869(17) -0.04693(18) 0.0182(7) Uani 1 1 d . . .
H34A H 0.2860 0.2274 -0.0063 0.022 Uiso 1 1 calc R . .
H34B H 0.3865 0.2107 -0.0163 0.022 Uiso 1 1 calc R . .
C35 C 0.2550(2) 0.10611(18) -0.07684(19) 0.0211(8) Uani 1 1 d . . .
C36 C 0.3003(3) 0.0588(2) -0.1312(2) 0.0337(9) Uani 1 1 d . . .
H36A H 0.2673 0.0000 -0.1477 0.050 Uiso 1 1 calc R . .
H36B H 0.3763 0.0743 -0.0991 0.050 Uiso 1 1 calc R . .
H36C H 0.2863 0.0718 -0.1814 0.050 Uiso 1 1 calc R . .
C37 C 0.2754(3) 0.0847(2) 0.0011(2) 0.0326(9) Uani 1 1 d . . .
H37A H 0.2447 0.1137 0.0351 0.049 Uiso 1 1 calc R . .
H37B H 0.3513 0.1009 0.0342 0.049 Uiso 1 1 calc R . .
H37C H 0.2433 0.0256 -0.0162 0.049 Uiso 1 1 calc R . .
C38 C 0.1355(2) 0.07862(18) -0.1298(2) 0.0247(8) Uani 1 1 d . . .
H38A H 0.1231 0.0929 -0.1799 0.030 Uiso 1 1 calc R . .
H38B H 0.1062 0.0184 -0.1497 0.030 Uiso 1 1 calc R . .
C39 C 0.0772(3) 0.1156(2) -0.0844(2) 0.0291(8) Uani 1 1 d . . .
C40 C -0.0439(4) 0.0908(3) -0.0264(3) 0.0778(17) Uani 1 1 d . . .
H40A H 0.0057 0.1272 0.0311 0.117 Uiso 1 1 calc R . .
H40B H -0.0930 0.0450 -0.0254 0.117 Uiso 1 1 calc R . .
H40C H -0.0831 0.1211 -0.0538 0.117 Uiso 1 1 calc R . .
C41 C 0.6893(2) 0.55598(17) 0.27408(17) 0.0154(7) Uani 1 1 d . . .
H41A H 0.6643 0.5054 0.2829 0.018 Uiso 1 1 calc R . .
H41B H 0.7632 0.5645 0.2827 0.018 Uiso 1 1 calc R . .
C42 C 0.6877(2) 0.62735(17) 0.34148(17) 0.0164(7) Uani 1 1 d . . .
H42A H 0.6138 0.6247 0.3270 0.020 Uiso 1 1 calc R . .
H42B H 0.7253 0.6789 0.3399 0.020 Uiso 1 1 calc R . .
C43 C 0.7364(2) 0.63102(18) 0.43158(18) 0.0184(7) Uani 1 1 d . . .
C44 C 0.8482(2) 0.6281(2) 0.45536(19) 0.0283(8) Uani 1 1 d . . .
H44A H 0.8801 0.6356 0.5146 0.042 Uiso 1 1 calc R . .
H44B H 0.8901 0.6718 0.4463 0.042 Uiso 1 1 calc R . .
H44C H 0.8460 0.5750 0.4205 0.042 Uiso 1 1 calc R . .
C45 C 0.7409(3) 0.71175(18) 0.49094(19) 0.0267(8) Uani 1 1 d . . .
H45A H 0.7643 0.7125 0.5480 0.040 Uiso 1 1 calc R . .
H45B H 0.6709 0.7170 0.4727 0.040 Uiso 1 1 calc R . .
H45C H 0.7903 0.7574 0.4900 0.040 Uiso 1 1 calc R . .
C46 C 0.6735(2) 0.55909(18) 0.44339(19) 0.0199(7) Uani 1 1 d . . .
H46A H 0.6704 0.5073 0.4042 0.024 Uiso 1 1 calc R . .
H46B H 0.7107 0.5623 0.5012 0.024 Uiso 1 1 calc R . .
C47 C 0.5638(3) 0.55768(19) 0.4285(2) 0.0239(8) Uani 1 1 d . . .
C48 C 0.4544(3) 0.5960(2) 0.4925(2) 0.0350(9) Uani 1 1 d . . .
H48A H 0.4362 0.6317 0.4625 0.053 Uiso 1 1 calc R . .
H48B H 0.4559 0.6182 0.5484 0.053 Uiso 1 1 calc R . .
H48C H 0.4018 0.5412 0.4611 0.053 Uiso 1 1 calc R . .
C49 C 0.7248(2) 0.54209(18) -0.11929(19) 0.0178(7) Uani 1 1 d . . .
H49A H 0.7966 0.5702 -0.0737 0.021 Uiso 1 1 calc R . .
H49B H 0.7234 0.4892 -0.1552 0.021 Uiso 1 1 calc R . .
C50 C 0.7019(2) 0.59406(18) -0.17191(19) 0.0185(7) Uani 1 1 d . . .
H50A H 0.6990 0.6453 -0.1364 0.022 Uiso 1 1 calc R . .
H50B H 0.6311 0.5643 -0.2186 0.022 Uiso 1 1 calc R . .
C51 C 0.7792(2) 0.61713(19) -0.20964(19) 0.0202(7) Uani 1 1 d . . .
C52 C 0.7313(3) 0.6579(2) -0.2689(2) 0.0399(10) Uani 1 1 d . . .
H52A H 0.7186 0.7055 -0.2378 0.060 Uiso 1 1 calc R . .
H52B H 0.6648 0.6189 -0.3147 0.060 Uiso 1 1 calc R . .
H52C H 0.7801 0.6755 -0.2922 0.060 Uiso 1 1 calc R . .
C53 C 0.8850(3) 0.6759(2) -0.1401(2) 0.0338(9) Uani 1 1 d . . .
H53A H 0.8762 0.7263 -0.1105 0.051 Uiso 1 1 calc R . .
H53B H 0.9342 0.6887 -0.1646 0.051 Uiso 1 1 calc R . .
H53C H 0.9128 0.6505 -0.1007 0.051 Uiso 1 1 calc R . .
C54 C 0.7918(3) 0.5383(2) -0.2592(2) 0.0269(8) Uani 1 1 d . . .
H54A H 0.8226 0.5130 -0.2197 0.032 Uiso 1 1 calc R . .
H54B H 0.7212 0.4994 -0.3004 0.032 Uiso 1 1 calc R . .
C55 C 0.8590(3) 0.5503(2) -0.3049(2) 0.0316(9) Uani 1 1 d . . .
C56 C 1.0244(3) 0.5603(2) -0.3058(2) 0.0369(10) Uani 1 1 d . . .
H56A H 0.9930 0.5154 -0.3608 0.055 Uiso 1 1 calc R . .
H56B H 1.0930 0.5588 -0.2720 0.055 Uiso 1 1 calc R . .
H56C H 1.0333 0.6125 -0.3131 0.055 Uiso 1 1 calc R . .
C57 C 0.6998(2) 0.33788(17) 0.03520(18) 0.0167(7) Uani 1 1 d . . .
H57A H 0.7142 0.3181 -0.0146 0.020 Uiso 1 1 calc R . .
H57B H 0.7681 0.3706 0.0841 0.020 Uiso 1 1 calc R . .
C58 C 0.6478(2) 0.26397(17) 0.05014(19) 0.0188(7) Uani 1 1 d . . .
H58A H 0.5761 0.2357 0.0044 0.023 Uiso 1 1 calc R . .
H58B H 0.6404 0.2845 0.1032 0.023 Uiso 1 1 calc R . .
C59 C 0.7040(2) 0.20032(18) 0.05514(19) 0.0178(7) Uani 1 1 d . . .
C60 C 0.7118(3) 0.16288(19) -0.02746(19) 0.0251(8) Uani 1 1 d . . .
H60A H 0.7602 0.2044 -0.0343 0.038 Uiso 1 1 calc R . .
H60B H 0.6422 0.1432 -0.0742 0.038 Uiso 1 1 calc R . .
H60C H 0.7380 0.1171 -0.0267 0.038 Uiso 1 1 calc R . .
C61 C 0.6373(2) 0.13425(18) 0.0711(2) 0.0250(8) Uani 1 1 d . . .
H61A H 0.6681 0.0907 0.0716 0.038 Uiso 1 1 calc R . .
H61B H 0.5657 0.1115 0.0266 0.038 Uiso 1 1 calc R . .
H61C H 0.6356 0.1583 0.1254 0.038 Uiso 1 1 calc R . .
C62 C 0.8126(2) 0.24296(18) 0.12884(19) 0.0207(8) Uani 1 1 d . . .
H62A H 0.8547 0.2831 0.1151 0.025 Uiso 1 1 calc R . .
H62B H 0.8038 0.2740 0.1784 0.025 Uiso 1 1 calc R . .
C63 C 0.8753(2) 0.1897(2) 0.1535(2) 0.0207(8) Uani 1 1 d . . .
C64 C 1.0235(3) 0.1877(2) 0.2594(2) 0.0310(9) Uani 1 1 d . . .
H64A H 0.9854 0.1382 0.2630 0.046 Uiso 1 1 calc R . .
H64B H 1.0798 0.2235 0.3148 0.046 Uiso 1 1 calc R . .
H64C H 1.0539 0.1727 0.2193 0.046 Uiso 1 1 calc R . .
O1 O 0.02640(15) -0.07215(11) 0.37292(12) 0.0190(5) Uani 1 1 d . . .
O2 O -0.00547(15) -0.14948(12) 0.46815(12) 0.0189(5) Uani 1 1 d . . .
O3 O 0.01980(15) 0.07648(11) 0.39148(12) 0.0170(5) Uani 1 1 d . . .
O4 O 0.17899(15) 0.05540(12) 0.49870(12) 0.0176(5) Uani 1 1 d . . .
O5 O 0.15602(15) -0.02595(12) 0.59320(12) 0.0204(5) Uani 1 1 d . . .
O6 O 0.16429(15) 0.12815(11) 0.63855(11) 0.0169(5) Uani 1 1 d . . .
O7 O 0.55292(19) 0.08718(15) 0.32993(14) 0.0356(6) Uani 1 1 d . . .
O8 O 0.41987(17) 0.02216(13) 0.20273(14) 0.0318(6) Uani 1 1 d . . .
O9 O 0.1716(2) -0.27620(19) 0.12748(16) 0.0645(9) Uani 1 1 d . . .
O10 O 0.0198(2) -0.37707(14) 0.05346(15) 0.0415(7) Uani 1 1 d . . .
O11 O -0.2857(2) 0.37589(16) 0.29720(17) 0.0527(8) Uani 1 1 d . . .
O12 O -0.43077(18) 0.26893(13) 0.24870(14) 0.0323(6) Uani 1 1 d . . .
O13 O 0.50936(19) 0.10070(18) 0.54257(15) 0.0541(8) Uani 1 1 d . . .
O14 O 0.68045(16) 0.12473(12) 0.61152(12) 0.0242(5) Uani 1 1 d . . .
O15 O 0.49807(15) 0.34829(11) -0.03988(12) 0.0175(5) Uani 1 1 d . . .
O16 O 0.62815(16) 0.46221(11) 0.10684(11) 0.0187(5) Uani 1 1 d . . .
O17 O 0.48774(15) 0.51884(11) 0.14360(12) 0.0175(5) Uani 1 1 d . . .
O18 O 0.65047(15) 0.61912(11) 0.14474(11) 0.0167(5) Uani 1 1 d . . .
O19 O 0.66098(16) 0.46019(12) -0.02641(12) 0.0192(5) Uani 1 1 d . . .
O20 O 0.64333(15) 0.60632(11) -0.00445(12) 0.0179(5) Uani 1 1 d . . .
O21 O 0.0854(2) 0.18653(15) -0.06038(17) 0.0485(7) Uani 1 1 d . . .
O22 O 0.0134(2) 0.05979(14) -0.07268(16) 0.0491(8) Uani 1 1 d . . .
O23 O 0.48975(19) 0.52993(16) 0.36202(14) 0.0448(7) Uani 1 1 d . . .
O24 O 0.55632(17) 0.59149(13) 0.50082(13) 0.0282(6) Uani 1 1 d . . .
O25 O 0.8320(2) 0.5575(2) -0.37085(17) 0.0744(11) Uani 1 1 d . . .
O26 O 0.95627(18) 0.55144(13) -0.26368(14) 0.0296(6) Uani 1 1 d . . .
O27 O 0.86356(18) 0.12141(14) 0.11122(15) 0.0361(6) Uani 1 1 d . . .
O28 O 0.95175(16) 0.23008(12) 0.23161(13) 0.0243(5) Uani 1 1 d . . .
Si1 Si 0.09676(6) 0.02149(5) 0.40119(5) 0.0141(2) Uani 1 1 d . . .
Si2 Si -0.05465(6) -0.14629(5) 0.37642(5) 0.0137(2) Uani 1 1 d . . .
Si3 Si -0.05867(7) 0.10546(5) 0.43045(5) 0.0144(2) Uani 1 1 d . . .
Si4 Si 0.21018(6) 0.06244(5) 0.59464(5) 0.0139(2) Uani 1 1 d . . .
Si5 Si 0.62024(7) 0.40396(5) 0.01881(5) 0.0143(2) Uani 1 1 d . . .
Si6 Si 0.37608(7) 0.34237(5) -0.07321(5) 0.0140(2) Uani 1 1 d . . .
Si7 Si 0.61172(7) 0.53928(5) 0.16513(5) 0.0144(2) Uani 1 1 d . . .
Si8 Si 0.63283(7) 0.52201(5) -0.07284(5) 0.0146(2) Uani 1 1 d . . .

loop_
_atom_site_aniso_label
_atom_site_aniso_U_11
_atom_site_aniso_U_22
_atom_site_aniso_U_33
_atom_site_aniso_U_23
_atom_site_aniso_U_13
_atom_site_aniso_U_12
C1 0.0143(18) 0.0213(17) 0.0187(17) 0.0086(15) 0.0096(14) 0.0073(14)
C2 0.0203(19) 0.0192(17) 0.0218(18) 0.0071(15) 0.0125(15) 0.0067(15)
C3 0.0169(19) 0.0174(17) 0.0248(18) 0.0098(15) 0.0117(15) 0.0073(14)
C4 0.031(2) 0.037(2) 0.035(2) 0.0208(18) 0.0229(18) 0.0181(18)
C5 0.024(2) 0.0227(18) 0.046(2) 0.0129(18) 0.0226(18) 0.0077(16)
C6 0.0188(19) 0.0215(17) 0.0286(19) 0.0100(16) 0.0164(16) 0.0070(15)
C7 0.026(2) 0.0185(18) 0.032(2) 0.0121(17) 0.0193(18) 0.0092(16)
C8 0.035(2) 0.042(2) 0.044(2) 0.004(2) 0.032(2) 0.0014(19)
C9 0.0142(18) 0.0219(17) 0.0219(18) 0.0045(15) 0.0077(15) 0.0067(15)
C10 0.024(2) 0.0275(19) 0.032(2) 0.0087(17) 0.0084(17) 0.0115(16)
C11 0.020(2) 0.0220(18) 0.032(2) 0.0013(17) 0.0178(17) 0.0061(15)
C12 0.038(2) 0.030(2) 0.045(2) 0.0045(19) 0.023(2) 0.0090(18)
C13 0.046(3) 0.035(2) 0.043(2) 0.014(2) 0.022(2) 0.0221(19)
C14 0.048(3) 0.030(2) 0.038(2) 0.0108(19) 0.019(2) 0.0100(19)
C15 0.023(2) 0.051(3) 0.036(2) 0.017(2) 0.013(2) 0.000(2)
C16 0.044(3) 0.060(3) 0.051(3) 0.020(2) 0.032(2) 0.019(2)
C17 0.0167(18) 0.0138(16) 0.0180(17) 0.0062(14) 0.0062(14) 0.0041(14)
C18 0.0143(18) 0.0240(18) 0.0175(17) 0.0093(15) 0.0062(14) 0.0077(15)
C19 0.0147(18) 0.0180(17) 0.0221(18) 0.0070(15) 0.0080(15) 0.0073(14)
C20 0.027(2) 0.041(2) 0.037(2) 0.0157(19) 0.0193(18) 0.0218(18)
C21 0.023(2) 0.0209(18) 0.038(2) 0.0068(17) 0.0077(17) 0.0127(16)
C22 0.020(2) 0.0229(18) 0.0263(19) 0.0127(16) 0.0070(16) 0.0116(15)
C23 0.027(2) 0.029(2) 0.030(2) 0.0164(18) 0.0103(17) 0.0139(18)
C24 0.027(2) 0.057(3) 0.054(3) 0.030(2) 0.012(2) 0.029(2)
C25 0.0132(18) 0.0181(16) 0.0169(17) 0.0051(14) 0.0056(14) 0.0077(14)
C26 0.0130(18) 0.0195(17) 0.0282(19) 0.0076(16) 0.0084(15) 0.0079(14)
C27 0.0106(18) 0.0185(17) 0.0266(19) 0.0017(16) 0.0068(15) 0.0030(14)
C28 0.020(2) 0.061(3) 0.028(2) -0.014(2) 0.0073(17) 0.008(2)
C29 0.020(2) 0.0222(19) 0.082(3) 0.013(2) 0.020(2) 0.0066(17)
C30 0.0105(18) 0.0242(18) 0.0202(18) 0.0051(15) 0.0047(14) 0.0044(14)
C31 0.019(2) 0.0271(19) 0.030(2) 0.0089(17) 0.0122(18) 0.0081(16)
C32 0.031(2) 0.050(2) 0.030(2) 0.0055(19) 0.0214(18) 0.0087(19)
C33 0.0165(19) 0.0185(17) 0.0191(17) 0.0060(15) 0.0039(15) 0.0040(14)
C34 0.0148(18) 0.0177(17) 0.0192(17) 0.0092(15) 0.0043(14) 0.0017(14)
C35 0.022(2) 0.0155(17) 0.0255(19) 0.0082(16) 0.0110(16) 0.0047(15)
C36 0.040(2) 0.0251(19) 0.050(2) 0.0173(19) 0.028(2) 0.0168(18)
C37 0.032(2) 0.030(2) 0.039(2) 0.0245(18) 0.0119(18) 0.0070(17)
C38 0.026(2) 0.0186(17) 0.0279(19) 0.0083(16) 0.0126(17) 0.0023(15)
C39 0.021(2) 0.026(2) 0.037(2) 0.0110(19) 0.0137(18) 0.0034(17)
C40 0.074(4) 0.055(3) 0.106(4) 0.000(3) 0.079(3) -0.002(3)
C41 0.0170(18) 0.0151(16) 0.0137(16) 0.0063(14) 0.0055(14) 0.0054(14)
C42 0.0150(18) 0.0154(16) 0.0179(17) 0.0065(15) 0.0064(14) 0.0044(14)
C43 0.0172(19) 0.0202(17) 0.0128(17) 0.0037(15) 0.0047(14) 0.0032(14)
C44 0.018(2) 0.041(2) 0.0182(18) 0.0076(17) 0.0035(15) 0.0068(17)
C45 0.027(2) 0.0238(18) 0.0183(18) -0.0006(16) 0.0074(16) 0.0024(16)
C46 0.022(2) 0.0220(17) 0.0157(17) 0.0084(15) 0.0071(15) 0.0068(15)
C47 0.024(2) 0.0229(18) 0.024(2) 0.0117(17) 0.0117(18) 0.0014(16)
C48 0.024(2) 0.035(2) 0.053(2) 0.019(2) 0.0216(19) 0.0107(17)
C49 0.0144(18) 0.0197(17) 0.0229(18) 0.0105(15) 0.0092(15) 0.0070(14)
C50 0.0189(19) 0.0194(17) 0.0239(18) 0.0116(15) 0.0132(15) 0.0078(14)
C51 0.0165(19) 0.0246(18) 0.0220(18) 0.0119(16) 0.0088(15) 0.0064(15)
C52 0.043(3) 0.048(2) 0.053(3) 0.038(2) 0.031(2) 0.020(2)
C53 0.030(2) 0.032(2) 0.034(2) 0.0072(18) 0.0191(18) -0.0034(17)
C54 0.024(2) 0.034(2) 0.0275(19) 0.0117(17) 0.0179(17) 0.0072(16)
C55 0.027(2) 0.041(2) 0.028(2) 0.0109(19) 0.0165(18) 0.0095(18)
C56 0.031(2) 0.038(2) 0.052(2) 0.012(2) 0.033(2) 0.0093(18)
C57 0.0143(18) 0.0171(16) 0.0184(17) 0.0076(15) 0.0062(14) 0.0048(14)
C58 0.0180(19) 0.0180(17) 0.0225(18) 0.0089(15) 0.0088(15) 0.0085(14)
C59 0.0138(18) 0.0168(16) 0.0258(18) 0.0107(15) 0.0087(15) 0.0072(14)
C60 0.028(2) 0.0218(18) 0.0275(19) 0.0104(16) 0.0105(16) 0.0134(16)
C61 0.020(2) 0.0219(18) 0.032(2) 0.0122(16) 0.0082(16) 0.0071(15)
C62 0.0202(19) 0.0172(17) 0.0264(19) 0.0094(16) 0.0093(16) 0.0092(15)
C63 0.0144(19) 0.0242(19) 0.027(2) 0.0137(17) 0.0090(16) 0.0063(15)
C64 0.025(2) 0.042(2) 0.036(2) 0.0260(19) 0.0100(17) 0.0212(18)
O1 0.0181(13) 0.0179(11) 0.0246(12) 0.0086(10) 0.0130(10) 0.0056(10)
O2 0.0198(13) 0.0209(11) 0.0175(12) 0.0071(10) 0.0078(10) 0.0103(10)
O3 0.0155(12) 0.0218(11) 0.0192(11) 0.0103(10) 0.0096(10) 0.0099(10)
O4 0.0131(12) 0.0241(12) 0.0161(11) 0.0075(10) 0.0061(9) 0.0073(10)
O5 0.0134(12) 0.0207(11) 0.0309(13) 0.0137(10) 0.0102(10) 0.0065(10)
O6 0.0105(12) 0.0204(11) 0.0170(11) 0.0034(10) 0.0050(9) 0.0067(9)
O7 0.0203(15) 0.0528(16) 0.0373(15) 0.0174(13) 0.0157(13) 0.0128(13)
O8 0.0252(14) 0.0323(14) 0.0301(14) -0.0009(12) 0.0186(12) 0.0002(11)
O9 0.0404(19) 0.086(2) 0.0468(18) 0.0087(17) 0.0235(15) -0.0039(17)
O10 0.0437(17) 0.0375(15) 0.0400(16) 0.0042(14) 0.0237(14) 0.0113(13)
O11 0.0339(17) 0.0379(16) 0.078(2) 0.0362(15) 0.0027(15) 0.0133(14)
O12 0.0185(14) 0.0342(13) 0.0427(15) 0.0188(12) 0.0055(12) 0.0131(11)
O13 0.0212(16) 0.098(2) 0.0203(14) -0.0007(15) 0.0033(13) 0.0165(15)
O14 0.0201(13) 0.0303(13) 0.0231(13) 0.0064(11) 0.0131(11) 0.0088(11)
O15 0.0133(12) 0.0162(11) 0.0208(12) 0.0056(10) 0.0049(10) 0.0061(9)
O16 0.0240(13) 0.0181(11) 0.0142(11) 0.0054(10) 0.0078(10) 0.0092(10)
O17 0.0153(12) 0.0205(11) 0.0170(11) 0.0079(10) 0.0074(10) 0.0047(10)
O18 0.0138(12) 0.0175(11) 0.0171(11) 0.0093(10) 0.0041(9) 0.0027(9)
O19 0.0193(13) 0.0206(11) 0.0214(12) 0.0119(10) 0.0091(10) 0.0078(10)
O20 0.0204(13) 0.0156(11) 0.0201(12) 0.0059(10) 0.0123(10) 0.0055(9)
O21 0.0534(19) 0.0315(15) 0.081(2) 0.0246(15) 0.0450(16) 0.0215(14)
O22 0.0483(18) 0.0321(14) 0.0667(19) 0.0054(14) 0.0437(16) -0.0014(13)
O23 0.0199(15) 0.0743(19) 0.0222(14) 0.0131(14) 0.0032(12) -0.0024(13)
O24 0.0194(14) 0.0336(13) 0.0289(14) 0.0068(12) 0.0111(11) 0.0088(11)
O25 0.047(2) 0.172(3) 0.0365(17) 0.060(2) 0.0295(15) 0.052(2)
O26 0.0283(15) 0.0357(14) 0.0383(14) 0.0179(12) 0.0232(12) 0.0160(12)
O27 0.0370(16) 0.0240(14) 0.0409(15) 0.0094(13) 0.0068(12) 0.0189(12)
O28 0.0177(13) 0.0283(12) 0.0294(14) 0.0161(11) 0.0068(11) 0.0113(11)
Si1 0.0117(5) 0.0168(5) 0.0162(5) 0.0072(4) 0.0074(4) 0.0052(4)
Si2 0.0106(5) 0.0157(4) 0.0145(5) 0.0050(4) 0.0050(4) 0.0054(4)
Si3 0.0126(5) 0.0161(5) 0.0170(5) 0.0078(4) 0.0071(4) 0.0060(4)
Si4 0.0100(5) 0.0159(4) 0.0159(5) 0.0055(4) 0.0056(4) 0.0053(4)
Si5 0.0148(5) 0.0146(4) 0.0151(5) 0.0070(4) 0.0064(4) 0.0060(4)
Si6 0.0133(5) 0.0133(4) 0.0164(5) 0.0066(4) 0.0064(4) 0.0050(4)
Si7 0.0158(5) 0.0143(4) 0.0139(5) 0.0059(4) 0.0063(4) 0.0058(4)
Si8 0.0135(5) 0.0160(5) 0.0166(5) 0.0077(4) 0.0072(4) 0.0057(4)

loop_
_atom_type_symbol
_atom_type_description
_atom_type_scat_dispersion_real
_atom_type_scat_dispersion_imag
_atom_type_scat_source
C C 0.0033 0.0016 'International Tables Vol C Tables 4.2.6.8 and 6.1.1.4'
H H 0.0000 0.0000 'International Tables Vol C Tables 4.2.6.8 and 6.1.1.4'
O O 0.0106 0.0060 'International Tables Vol C Tables 4.2.6.8 and 6.1.1.4'
Si Si 0.0817 0.0704 'International Tables Vol C Tables 4.2.6.8 and 6.1.1.4'

loop_
_geom_angle_atom_site_label_1
_geom_angle_atom_site_label_2
_geom_angle_atom_site_label_3
_geom_angle
_geom_angle_site_symmetry_1
_geom_angle_site_symmetry_3
_geom_angle_publ_flag
C2 C1 Si1 114.6(2) . . ?
C1 C2 C3 117.6(2) . . ?
C4 C3 C5 109.9(3) . . ?
C4 C3 C2 110.8(3) . . ?
C5 C3 C2 107.4(2) . . ?
C4 C3 C6 111.5(3) . . ?
C5 C3 C6 109.1(2) . . ?
C2 C3 C6 108.1(2) . . ?
C7 C6 C3 113.4(2) . . ?
O7 C7 O8 122.2(3) . . ?
O7 C7 C6 125.3(3) . . ?
O8 C7 C6 112.5(3) . . ?
C10 C9 Si2 115.0(2) . . ?
C9 C10 C11 116.9(3) . . ?
C12 C11 C13 109.6(3) . . ?
C12 C11 C14 112.1(3) . . ?
C13 C11 C14 109.6(3) . . ?
C12 C11 C10 110.0(3) . . ?
C13 C11 C10 106.4(3) . . ?
C14 C11 C10 108.9(3) . . ?
C15 C14 C11 115.7(3) . . ?
O9 C15 O10 120.3(3) . . ?
O9 C15 C14 125.6(4) . . ?
O10 C15 C14 114.1(3) . . ?
C18 C17 Si3 111.9(2) . . ?
C17 C18 C19 117.5(2) . . ?
C21 C19 C20 109.6(3) . . ?
C21 C19 C22 111.0(3) . . ?
C20 C19 C22 110.0(3) . . ?
C21 C19 C18 111.0(2) . . ?
C20 C19 C18 107.9(2) . . ?
C22 C19 C18 107.3(2) . . ?
C23 C22 C19 115.1(3) . . ?
O11 C23 O12 122.8(3) . . ?
O11 C23 C22 125.4(3) . . ?
O12 C23 C22 111.8(3) . . ?
C26 C25 Si4 113.0(2) . . ?
C25 C26 C27 116.9(3) . . ?
C28 C27 C30 107.8(3) . . ?
C28 C27 C29 109.0(3) . . ?
C30 C27 C29 109.0(3) . . ?
C28 C27 C26 109.6(3) . . ?
C30 C27 C26 112.8(2) . . ?
C29 C27 C26 108.5(3) . . ?
C31 C30 C27 115.7(3) . . ?
O13 C31 O14 122.5(3) . . ?
O13 C31 C30 125.9(3) . . ?
O14 C31 C30 111.6(3) . . ?
C34 C33 Si6 112.5(2) . . ?
C33 C34 C35 116.8(2) . . ?
C36 C35 C37 109.4(3) . . ?
C36 C35 C38 107.2(3) . . ?
C37 C35 C38 109.2(3) . . ?
C36 C35 C34 109.9(3) . . ?
C37 C35 C34 107.8(3) . . ?
C38 C35 C34 113.2(3) . . ?
C39 C38 C35 114.4(3) . . ?
O21 C39 O22 122.8(3) . . ?
O21 C39 C38 125.5(3) . . ?
O22 C39 C38 111.7(3) . . ?
C42 C41 Si7 116.8(2) . . ?
C41 C42 C43 115.9(2) . . ?
C44 C43 C45 108.7(2) . . ?
C44 C43 C42 110.8(2) . . ?
C45 C43 C42 108.3(2) . . ?
C44 C43 C46 107.0(2) . . ?
C45 C43 C46 109.7(2) . . ?
C42 C43 C46 112.3(2) . . ?
C47 C46 C43 113.2(2) . . ?
O23 C47 O24 122.2(3) . . ?
O23 C47 C46 126.1(3) . . ?
O24 C47 C46 111.8(3) . . ?
C50 C49 Si8 114.4(2) . . ?
C49 C50 C51 117.5(3) . . ?
C53 C51 C52 110.2(3) . . ?
C53 C51 C50 110.2(3) . . ?
C52 C51 C50 107.4(3) . . ?
C53 C51 C54 110.3(3) . . ?
C52 C51 C54 110.0(3) . . ?
C50 C51 C54 108.7(2) . . ?
C55 C54 C51 114.8(3) . . ?
O25 C55 O26 121.7(3) . . ?
O25 C55 C54 126.0(3) . . ?
O26 C55 C54 112.3(3) . . ?
C58 C57 Si5 113.7(2) . . ?
C57 C58 C59 117.1(2) . . ?
C60 C59 C62 111.5(3) . . ?
C60 C59 C61 110.1(2) . . ?
C62 C59 C61 110.2(2) . . ?
C60 C59 C58 110.2(2) . . ?
C62 C59 C58 108.1(2) . . ?
C61 C59 C58 106.6(2) . . ?
C63 C62 C59 117.2(3) . . ?
O27 C63 O28 122.5(3) . . ?
O27 C63 C62 127.2(3) . . ?
O28 C63 C62 110.3(3) . . ?
Si1 O1 Si2 155.88(13) . . ?
Si2 O2 Si3 151.82(14) . 2_556 ?
Si3 O3 Si1 139.61(13) . . ?
Si1 O4 Si4 152.19(14) . . ?
Si4 O5 Si3 155.20(14) . 2_556 ?
Si2 O6 Si4 140.15(13) 2_556 . ?
C7 O8 C8 115.5(3) . . ?
C15 O10 C16 116.4(3) . . ?
C23 O12 C24 115.6(3) . . ?
C31 O14 C32 114.9(3) . . ?
Si6 O15 Si5 148.14(13) . . ?
Si5 O16 Si7 153.23(14) . . ?
Si7 O17 Si8 147.90(13) . 2_665 ?
Si6 O18 Si7 143.47(13) 2_665 . ?
Si5 O19 Si8 143.70(14) . . ?
Si6 O20 Si8 152.99(13) 2_665 . ?
C39 O22 C40 115.5(3) . . ?
C47 O24 C48 115.8(3) . . ?
C55 O26 C56 115.1(3) . . ?
C63 O28 C64 115.3(2) . . ?
O1 Si1 O4 109.18(11) . . ?
O1 Si1 O3 108.85(11) . . ?
O4 Si1 O3 108.54(10) . . ?
O1 Si1 C1 108.38(12) . . ?
O4 Si1 C1 110.06(12) . . ?
O3 Si1 C1 111.79(12) . . ?
O2 Si2 O1 108.56(11) . . ?
O2 Si2 O6 108.99(10) . 2_556 ?
O1 Si2 O6 108.58(11) . 2_556 ?
O2 Si2 C9 111.60(13) . . ?
O1 Si2 C9 107.91(12) . . ?
O6 Si2 C9 111.11(12) 2_556 . ?
O5 Si3 O3 108.98(11) 2_556 . ?
O5 Si3 O2 109.30(11) 2_556 2_556 ?
O3 Si3 O2 108.80(11) . 2_556 ?
O5 Si3 C17 109.80(12) 2_556 . ?
O3 Si3 C17 111.69(12) . . ?
O2 Si3 C17 108.24(12) 2_556 . ?
O5 Si4 O4 108.44(11) . . ?
O5 Si4 O6 109.08(11) . . ?
O4 Si4 O6 108.54(11) . . ?
O5 Si4 C25 111.19(12) . . ?
O4 Si4 C25 111.00(12) . . ?
O6 Si4 C25 108.54(12) . . ?
O16 Si5 O19 109.14(10) . . ?
O16 Si5 O15 108.11(11) . . ?
O19 Si5 O15 109.52(11) . . ?
O16 Si5 C57 110.89(12) . . ?
O19 Si5 C57 109.52(12) . . ?
O15 Si5 C57 109.63(12) . . ?
O20 Si6 O15 108.83(11) 2_665 . ?
O20 Si6 O18 109.61(10) 2_665 2_665 ?
O15 Si6 O18 109.06(10) . 2_665 ?
O20 Si6 C33 109.07(12) 2_665 . ?
O15 Si6 C33 109.06(13) . . ?
O18 Si6 C33 111.18(12) 2_665 . ?
O16 Si7 O17 109.11(11) . . ?
O16 Si7 O18 109.39(10) . . ?
O17 Si7 O18 108.46(11) . . ?
O16 Si7 C41 107.17(12) . . ?
O17 Si7 C41 111.55(12) . . ?
O18 Si7 C41 111.12(12) . . ?
O19 Si8 O20 109.05(11) . . ?
O19 Si8 O17 109.23(11) . 2_665 ?
O20 Si8 O17 108.33(11) . 2_665 ?
O19 Si8 C49 108.53(12) . . ?
O20 Si8 C49 110.26(12) . . ?
O17 Si8 C49 111.40(13) 2_665 . ?

loop_
_geom_bond_atom_site_label_1
_geom_bond_atom_site_label_2
_geom_bond_distance
_geom_bond_site_symmetry_2
_geom_bond_publ_flag
C1 C2 1.527(4) . ?
C1 Si1 1.836(3) . ?
C2 C3 1.535(4) . ?
C3 C4 1.521(4) . ?
C3 C5 1.528(4) . ?
C3 C6 1.557(4) . ?
C6 C7 1.499(4) . ?
C7 O7 1.206(4) . ?
C7 O8 1.340(4) . ?
C8 O8 1.440(3) . ?
C9 C10 1.523(4) . ?
C9 Si2 1.828(3) . ?
C10 C11 1.546(4) . ?
C11 C12 1.526(4) . ?
C11 C13 1.531(4) . ?
C11 C14 1.533(4) . ?
C14 C15 1.475(5) . ?
C15 O9 1.197(4) . ?
C15 O10 1.350(4) . ?
C16 O10 1.444(4) . ?
C17 C18 1.537(4) . ?
C17 Si3 1.833(3) . ?
C18 C19 1.542(4) . ?
C19 C21 1.523(4) . ?
C19 C20 1.530(4) . ?
C19 C22 1.537(4) . ?
C22 C23 1.505(4) . ?
C23 O11 1.207(4) . ?
C23 O12 1.337(4) . ?
C24 O12 1.449(4) . ?
C25 C26 1.530(4) . ?
C25 Si4 1.829(3) . ?
C26 C27 1.547(4) . ?
C27 C28 1.517(4) . ?
C27 C30 1.532(4) . ?
C27 C29 1.534(4) . ?
C30 C31 1.497(4) . ?
C31 O13 1.197(4) . ?
C31 O14 1.344(4) . ?
C32 O14 1.444(4) . ?
C33 C34 1.536(4) . ?
C33 Si6 1.834(3) . ?
C34 C35 1.541(4) . ?
C35 C36 1.531(4) . ?
C35 C37 1.534(4) . ?
C35 C38 1.543(4) . ?
C38 C39 1.497(4) . ?
C39 O21 1.199(4) . ?
C39 O22 1.334(4) . ?
C40 O22 1.453(4) . ?
C41 C42 1.528(4) . ?
C41 Si7 1.825(3) . ?
C42 C43 1.535(4) . ?
C43 C44 1.531(4) . ?
C43 C45 1.532(4) . ?
C43 C46 1.537(4) . ?
C46 C47 1.498(4) . ?
C47 O23 1.193(4) . ?
C47 O24 1.347(4) . ?
C48 O24 1.442(4) . ?
C49 C50 1.531(4) . ?
C49 Si8 1.829(3) . ?
C50 C51 1.543(4) . ?
C51 C53 1.523(4) . ?
C51 C52 1.533(4) . ?
C51 C54 1.545(4) . ?
C54 C55 1.501(4) . ?
C55 O25 1.190(4) . ?
C55 O26 1.336(4) . ?
C56 O26 1.450(4) . ?
C57 C58 1.534(4) . ?
C57 Si5 1.833(3) . ?
C58 C59 1.542(4) . ?
C59 C60 1.530(4) . ?
C59 C62 1.530(4) . ?
C59 C61 1.532(4) . ?
C62 C63 1.506(4) . ?
C63 O27 1.202(4) . ?
C63 O28 1.343(4) . ?
C64 O28 1.448(3) . ?
O1 Si1 1.614(2) . ?
O1 Si2 1.617(2) . ?
O2 Si2 1.611(2) . ?
O2 Si3 1.625(2) 2_556 ?
O3 Si3 1.625(2) . ?
O3 Si1 1.632(2) . ?
O4 Si1 1.618(2) . ?
O4 Si4 1.621(2) . ?
O5 Si4 1.616(2) . ?
O5 Si3 1.619(2) 2_556 ?
O6 Si2 1.623(2) 2_556 ?
O6 Si4 1.626(2) . ?
O15 Si6 1.617(2) . ?
O15 Si5 1.622(2) . ?
O16 Si5 1.613(2) . ?
O16 Si7 1.617(2) . ?
O17 Si7 1.623(2) . ?
O17 Si8 1.623(2) 2_665 ?
O18 Si6 1.623(2) 2_665 ?
O18 Si7 1.627(2) . ?
O19 Si5 1.619(2) . ?
O19 Si8 1.620(2) . ?
O20 Si6 1.614(2) 2_665 ?
O20 Si8 1.621(2) . ?
Si2 O6 1.623(2) 2_556 ?
Si3 O5 1.619(2) 2_556 ?
Si3 O2 1.625(2) 2_556 ?
Si6 O20 1.614(2) 2_665 ?
Si6 O18 1.623(2) 2_665 ?
Si8 O17 1.623(2) 2_665 ?
